data_2228800
loop_
_publ_author_name
'Kim, Jin Hoon'
'Kim, Cheal'
'Kim, Youngmee'

_publ_section_title
;
 Poly[[bis[\m-1,2-bis(4-pyridyl)ethene]bis(trichloroacetato)cadmium(II)]
 monohydrate]
;
_journal_coeditor_code LH5170
_journal_issue 1
_journal_name_full 'Acta Crystallographica Section E'
_journal_page_first m3
_journal_page_last m4
_journal_paper_doi 10.1107/S1600536810049457
_journal_volume 67
_journal_year 2011
_chemical_formula_iupac '[Cd (C2 Cl3 O2)2 (C12 H10 N2)2], H2 O'
_chemical_formula_moiety 'C28 H20 Cd Cl6 N4 O4, H2 O'
_chemical_formula_sum 'C28 H22 Cd Cl6 N4 O5'
_chemical_formula_weight 819.60
_chemical_name_systematic
;
Poly[[bis[\m-1,2-bis(4-pyridyl)ethene]bis(trichloroacetato)cadmium(II)]
monohydrate]
;
_space_group_IT_number 45
_symmetry_cell_setting orthorhombic
_symmetry_space_group_name_Hall 'I 2 -2c'
_symmetry_space_group_name_H-M 'I b a 2'
_atom_sites_solution_hydrogens geom
_atom_sites_solution_primary direct
_atom_sites_solution_secondary difmap
_audit_creation_method SHELXT
_cell_angle_alpha 90.00
_cell_angle_beta 90.00
_cell_angle_gamma 90.00
_cell_formula_units_Z 4
_cell_length_a 19.618(4)
_cell_length_b 9.5760(19)
_cell_length_c 17.517(4)
_cell_measurement_reflns_used 3648
_cell_measurement_temperature 293(2)
_cell_measurement_theta_max 26.25
_cell_measurement_theta_min 2.37
_cell_volume 3290.8(12)
_computing_cell_refinement 'SAINT (Bruker, 1997)'
_computing_data_collection 'SMART (Bruker, 1997)'
_computing_data_reduction 'SAINT (Bruker, 1997)'
_computing_molecular_graphics 'SHELXTL (Sheldrick, 2008)'
_computing_publication_material 'SHELXTL (Sheldrick, 2008)'
_computing_structure_refinement 'SHELXL97 (Sheldrick, 2008)'
_computing_structure_solution 'SHELXS97 (Sheldrick, 2008)'
_diffrn_ambient_temperature 293(2)
_diffrn_measured_fraction_theta_full 0.998
_diffrn_measured_fraction_theta_max 0.998
_diffrn_measurement_device_type 'Bruker SMART CCD area-detector'
_diffrn_measurement_method '\f and \w'
_diffrn_radiation_monochromator graphite
_diffrn_radiation_source 'fine-focus sealed tube'
_diffrn_radiation_type MoK\a
_diffrn_radiation_wavelength 0.71073
_diffrn_reflns_av_R_equivalents 0.0251
_diffrn_reflns_av_sigmaI/netI 0.0294
_diffrn_reflns_limit_h_max 24
_diffrn_reflns_limit_h_min -23
_diffrn_reflns_limit_k_max 8
_diffrn_reflns_limit_k_min -11
_diffrn_reflns_limit_l_max 21
_diffrn_reflns_limit_l_min -21
_diffrn_reflns_number 8746
_diffrn_reflns_theta_full 26.00
_diffrn_reflns_theta_max 26.00
_diffrn_reflns_theta_min 2.08
_exptl_absorpt_coefficient_mu 1.194
_exptl_absorpt_correction_T_max 0.788
_exptl_absorpt_correction_T_min 0.751
_exptl_absorpt_correction_type multi-scan
_exptl_absorpt_process_details '(SADABS; Sheldrick, 1996)'
_exptl_crystal_colour colorless
_exptl_crystal_density_diffrn 1.654
_exptl_crystal_density_method 'not measured'
_exptl_crystal_description block
_exptl_crystal_F_000 1632
_exptl_crystal_size_max 0.25
_exptl_crystal_size_mid 0.20
_exptl_crystal_size_min 0.20
_refine_diff_density_max 0.693
_refine_diff_density_min -0.494
_refine_ls_abs_structure_details 'Flack (1983), 1477 Friedel pairs'
_refine_ls_abs_structure_Flack 0.25(4)
_refine_ls_extinction_method none
_refine_ls_goodness_of_fit_ref 1.072
_refine_ls_hydrogen_treatment mixed
_refine_ls_matrix_type full
_refine_ls_number_parameters 205
_refine_ls_number_reflns 3146
_refine_ls_number_restraints 1
_refine_ls_restrained_S_all 1.072
_refine_ls_R_factor_all 0.0365
_refine_ls_R_factor_gt 0.0318
_refine_ls_shift/su_max 0.000
_refine_ls_shift/su_mean 0.000
_refine_ls_structure_factor_coef Fsqd
_refine_ls_weighting_details 'calc w=1/[\s^2^(Fo^2^)+(0.0561P)^2^+0.1890P] where P=(Fo^2^+2Fc^2^)/3'
_refine_ls_weighting_scheme calc
_refine_ls_wR_factor_gt 0.0834
_refine_ls_wR_factor_ref 0.0854
_reflns_number_gt 2738
_reflns_number_total 3146
_reflns_threshold_expression I>2\s(I)
_cod_data_source_file lh5170.cif
_cod_data_source_block I
_cod_original_cell_volume 3290.8(11)
_cod_database_code 2228800
_cod_database_fobs_code 2228800

loop_
_symmetry_equiv_pos_as_xyz
'x, y, z'
'-x, -y, z'
'x+1/2, -y+1/2, z'
'-x+1/2, y+1/2, z'
'x+1/2, y+1/2, z+1/2'
'-x+1/2, -y+1/2, z+1/2'
'x+1, -y+1, z+1/2'
'-x+1, y+1, z+1/2'

loop_
_atom_site_type_symbol
_atom_site_label
_atom_site_fract_x
_atom_site_fract_y
_atom_site_fract_z
_atom_site_U_iso_or_equiv
_atom_site_adp_type
_atom_site_calc_flag
_atom_site_refinement_flags
_atom_site_occupancy
_atom_site_disorder_assembly
_atom_site_disorder_group
C C1 0.1330(3) 0.5206(5) 0.3412(4) 0.0483(15) Uani d . 1 . .
H H1 0.1462 0.4440 0.3121 0.058 Uiso calc R 1 . .
C C2 0.1778(2) 0.5728(5) 0.3947(3) 0.0452(10) Uani d . 1 . .
H H2 0.2203 0.5317 0.4013 0.054 Uiso calc R 1 . .
C C3 0.15908(19) 0.6871(4) 0.4386(2) 0.0370(9) Uani d . 1 . .
C C4 0.0939(2) 0.7358(6) 0.4289(2) 0.0483(11) Uani d . 1 . .
H H4 0.0779 0.8075 0.4598 0.058 Uiso calc R 1 . .
C C5 0.0521(2) 0.6800(5) 0.3739(2) 0.0474(11) Uani d . 1 . .
H H5 0.0086 0.7171 0.3678 0.057 Uiso calc R 1 . .
C C6 0.20672(19) 0.7556(5) 0.4922(2) 0.0454(12) Uani d . 1 . .
H H6 0.1884 0.8097 0.5312 0.055 Uiso calc R 1 . .
C C7 0.2262(2) 0.7553(5) -0.0119(3) 0.0496(12) Uani d . 1 . .
H H7 0.2086 0.8121 -0.0503 0.060 Uiso calc R 1 . .
C C8 0.17672(19) 0.6860(5) 0.0386(2) 0.0437(10) Uani d . 1 . .
C C9 0.1933(2) 0.5842(5) 0.0904(2) 0.0509(12) Uani d . 1 . .
H H9 0.2381 0.5534 0.0942 0.061 Uiso calc R 1 . .
C C10 0.1447(3) 0.5281(7) 0.1361(4) 0.0547(16) Uani d . 1 . .
H H10 0.1578 0.4583 0.1700 0.066 Uiso calc R 1 . .
C C11 0.0618(2) 0.6619(6) 0.0834(2) 0.0530(13) Uani d . 1 . .
H H11 0.0163 0.6882 0.0794 0.064 Uiso calc R 1 . .
C C12 0.1090(2) 0.7238(7) 0.0345(3) 0.0576(14) Uani d . 1 . .
H H12 0.0949 0.7904 -0.0007 0.069 Uiso calc R 1 . .
C C13 0.0825(2) 0.1977(4) 0.1993(3) 0.0433(9) Uani d . 1 . .
C C14 0.1275(2) 0.0920(5) 0.2461(3) 0.0567(12) Uani d . 1 . .
Cd Cd1 0.0000 0.5000 0.22812(5) 0.03111(11) Uani d S 1 . .
Cl Cl1 0.20978(7) 0.1774(2) 0.25364(11) 0.1014(6) Uani d . 1 . .
Cl Cl2 0.09814(9) 0.0658(2) 0.33949(9) 0.0954(5) Uani d . 1 . .
Cl Cl3 0.14021(12) -0.06656(19) 0.19892(14) 0.1285(9) Uani d . 1 . .
N N1 0.07119(15) 0.5758(4) 0.32947(19) 0.0398(8) Uani d . 1 . .
N N2 0.07875(16) 0.5669(5) 0.13543(19) 0.0403(8) Uani d . 1 . .
O O1 0.05695(13) 0.2898(3) 0.23965(17) 0.0488(7) Uani d . 1 . .
O O3 0.08109(18) 0.1802(4) 0.13081(19) 0.0680(9) Uani d . 1 . .
O O1S 0.0000 1.0000 0.5313(4) 0.0764(17) Uani d S 1 . .
H H1S 0.021(3) 0.941(6) 0.570(3) 0.059(14) Uiso d . 1 . .

loop_
_atom_site_aniso_label
_atom_site_aniso_U_11
_atom_site_aniso_U_22
_atom_site_aniso_U_33
_atom_site_aniso_U_12
_atom_site_aniso_U_13
_atom_site_aniso_U_23
C1 0.044(3) 0.044(3) 0.057(3) -0.0035(19) -0.009(3) -0.013(2)
C2 0.0299(19) 0.054(3) 0.052(2) 0.0011(19) -0.0088(17) -0.005(2)
C3 0.0309(19) 0.045(2) 0.0349(19) -0.0118(17) -0.0088(15) -0.0007(16)
C4 0.042(2) 0.063(3) 0.040(2) -0.001(2) -0.0068(17) -0.018(2)
C5 0.034(2) 0.060(3) 0.049(2) 0.005(2) -0.0116(18) -0.014(2)
C6 0.039(2) 0.056(2) 0.042(3) -0.0081(18) -0.0075(17) -0.0070(18)
C7 0.0405(18) 0.065(3) 0.044(3) -0.0112(19) 0.010(2) 0.012(2)
C8 0.0314(19) 0.061(3) 0.039(2) -0.0055(18) 0.0066(17) -0.002(2)
C9 0.033(2) 0.069(3) 0.050(3) -0.001(2) 0.0095(18) 0.017(2)
C10 0.034(3) 0.069(3) 0.062(4) -0.004(2) 0.014(3) 0.018(3)
C11 0.029(2) 0.085(4) 0.045(2) -0.003(2) 0.0042(17) 0.015(2)
C12 0.039(2) 0.083(4) 0.051(3) -0.003(2) 0.008(2) 0.026(3)
C13 0.040(2) 0.042(2) 0.048(2) -0.0078(17) 0.0007(17) -0.0015(17)
C14 0.058(2) 0.059(3) 0.054(3) 0.009(2) -0.007(2) -0.010(2)
Cd1 0.02345(16) 0.04508(18) 0.02480(16) -0.01014(13) 0.000 0.000
Cl1 0.0462(6) 0.1336(14) 0.1242(14) 0.0178(7) -0.0158(8) -0.0198(11)
Cl2 0.1164(13) 0.0992(12) 0.0706(9) 0.0192(10) 0.0012(9) 0.0275(9)
Cl3 0.173(2) 0.0646(10) 0.148(2) 0.0378(12) -0.0147(15) -0.0328(11)
N1 0.0336(18) 0.049(2) 0.0363(19) -0.0101(16) -0.0033(14) -0.0055(17)
N2 0.0304(18) 0.057(2) 0.0334(18) -0.0074(17) 0.0056(13) 0.0067(17)
O1 0.0489(14) 0.0503(15) 0.0471(18) 0.0042(12) 0.0031(13) -0.0007(14)
O3 0.074(2) 0.078(2) 0.051(2) 0.0024(18) -0.0073(16) -0.0095(17)
O1S 0.091(5) 0.078(4) 0.060(4) 0.001(3) 0.000 0.000

loop_
_atom_type_symbol
_atom_type_description
_atom_type_scat_dispersion_real
_atom_type_scat_dispersion_imag
_atom_type_scat_source
C C 0.0033 0.0016 'International Tables Vol C Tables 4.2.6.8 and 6.1.1.4'
H H 0.0000 0.0000 'International Tables Vol C Tables 4.2.6.8 and 6.1.1.4'
N N 0.0061 0.0033 'International Tables Vol C Tables 4.2.6.8 and 6.1.1.4'
O O 0.0106 0.0060 'International Tables Vol C Tables 4.2.6.8 and 6.1.1.4'
Cl Cl 0.1484 0.1585 'International Tables Vol C Tables 4.2.6.8 and 6.1.1.4'
Cd Cd -0.8075 1.2024 'International Tables Vol C Tables 4.2.6.8 and 6.1.1.4'

loop_
_geom_angle_atom_site_label_1
_geom_angle_atom_site_label_2
_geom_angle_atom_site_label_3
_geom_angle_site_symmetry_1
_geom_angle_site_symmetry_3
_geom_angle
_geom_angle_publ_flag
N1 C1 C2 . . 122.6(5) ?
N1 C1 H1 . . 118.7 ?
C2 C1 H1 . . 118.7 ?
C1 C2 C3 . . 119.6(4) ?
C1 C2 H2 . . 120.2 ?
C3 C2 H2 . . 120.2 ?
C4 C3 C2 . . 116.5(4) ?
C4 C3 C6 . . 121.1(4) ?
C2 C3 C6 . . 122.3(4) ?
C3 C4 C5 . . 120.8(4) ?
C3 C4 H4 . . 119.6 ?
C5 C4 H4 . . 119.6 ?
N1 C5 C4 . . 122.5(4) ?
N1 C5 H5 . . 118.8 ?
C4 C5 H5 . . 118.8 ?
C7 C6 C3 6_565 . 124.0(4) ?
C7 C6 H6 6_565 . 118.0 ?
C3 C6 H6 . . 118.0 ?
C6 C7 C8 6_564 . 126.0(4) ?
C6 C7 H7 6_564 . 117.0 ?
C8 C7 H7 . . 117.0 ?
C9 C8 C12 . . 116.7(4) ?
C9 C8 C7 . . 124.2(4) ?
C12 C8 C7 . . 119.1(4) ?
C10 C9 C8 . . 120.4(4) ?
C10 C9 H9 . . 119.8 ?
C8 C9 H9 . . 119.8 ?
N2 C10 C9 . . 124.1(5) ?
N2 C10 H10 . . 117.9 ?
C9 C10 H10 . . 117.9 ?
N2 C11 C12 . . 123.1(4) ?
N2 C11 H11 . . 118.5 ?
C12 C11 H11 . . 118.5 ?
C8 C12 C11 . . 119.8(5) ?
C8 C12 H12 . . 120.1 ?
C11 C12 H12 . . 120.1 ?
O3 C13 O1 . . 131.0(4) ?
O3 C13 C14 . . 116.0(4) ?
O1 C13 C14 . . 112.9(4) ?
C13 C14 Cl3 . . 113.2(3) ?
C13 C14 Cl2 . . 113.2(3) ?
Cl3 C14 Cl2 . . 111.4(3) ?
C13 C14 Cl1 . . 104.3(3) ?
Cl3 C14 Cl1 . . 107.4(3) ?
Cl2 C14 Cl1 . . 106.8(3) ?
O1 Cd1 O1 2_565 . 169.98(15) ?
O1 Cd1 N2 2_565 . 98.16(13) ?
O1 Cd1 N2 . . 88.84(13) ?
O1 Cd1 N2 2_565 2_565 88.85(13) ?
O1 Cd1 N2 . 2_565 98.16(13) ?
N2 Cd1 N2 . 2_565 91.69(17) ?
O1 Cd1 N1 2_565 . 87.28(12) ?
O1 Cd1 N1 . . 85.22(12) ?
N2 Cd1 N1 . . 92.69(10) ?
N2 Cd1 N1 2_565 . 174.52(14) ?
O1 Cd1 N1 2_565 2_565 85.22(12) ?
O1 Cd1 N1 . 2_565 87.29(12) ?
N2 Cd1 N1 . 2_565 174.52(14) ?
N2 Cd1 N1 2_565 2_565 92.69(10) ?
N1 Cd1 N1 . 2_565 83.13(16) ?
C5 N1 C1 . . 117.7(4) ?
C5 N1 Cd1 . . 120.3(3) ?
C1 N1 Cd1 . . 121.8(3) ?
C11 N2 C10 . . 115.8(4) ?
C11 N2 Cd1 . . 120.0(3) ?
C10 N2 Cd1 . . 123.7(3) ?
C13 O1 Cd1 . . 140.1(3) ?

loop_
_geom_bond_atom_site_label_1
_geom_bond_atom_site_label_2
_geom_bond_site_symmetry_2
_geom_bond_distance
_geom_bond_publ_flag
C1 N1 . 1.338(7) ?
C1 C2 . 1.379(8) ?
C1 H1 . 0.9300 ?
C2 C3 . 1.387(6) ?
C2 H2 . 0.9300 ?
C3 C4 . 1.371(6) ?
C3 C6 . 1.479(5) ?
C4 C5 . 1.374(6) ?
C4 H4 . 0.9300 ?
C5 N1 . 1.320(6) ?
C5 H5 . 0.9300 ?
C6 C7 6_565 1.323(6) ?
C6 H6 . 0.9300 ?
C7 C6 6_564 1.322(6) ?
C7 C8 . 1.471(6) ?
C7 H7 . 0.9300 ?
C8 C9 . 1.371(6) ?
C8 C12 . 1.379(6) ?
C9 C10 . 1.356(7) ?
C9 H9 . 0.9300 ?
C10 N2 . 1.347(7) ?
C10 H10 . 0.9300 ?
C11 N2 . 1.330(6) ?
C11 C12 . 1.393(6) ?
C11 H11 . 0.9300 ?
C12 H12 . 0.9300 ?
C13 O3 . 1.212(5) ?
C13 O1 . 1.236(5) ?
C13 C14 . 1.573(6) ?
C14 Cl3 . 1.746(5) ?
C14 Cl2 . 1.753(5) ?
C14 Cl1 . 1.815(5) ?
Cd1 O1 2_565 2.311(3) ?
Cd1 O1 . 2.311(3) ?
Cd1 N2 . 2.331(3) ?
Cd1 N2 2_565 2.331(3) ?
Cd1 N1 . 2.373(3) ?
Cd1 N1 2_565 2.373(3) ?
O1S H1S . 0.97(6) ?

loop_
_geom_hbond_atom_site_label_D
_geom_hbond_atom_site_label_H
_geom_hbond_atom_site_label_A
_geom_hbond_site_symmetry_A
_geom_hbond_distance_DH
_geom_hbond_distance_HA
_geom_hbond_distance_DA
_geom_hbond_angle_DHA
O1S H1S O3 7_455 0.97(6) 1.97(6) 2.924(6) 167(5)

loop_
_geom_torsion_atom_site_label_1
_geom_torsion_atom_site_label_2
_geom_torsion_atom_site_label_3
_geom_torsion_atom_site_label_4
_geom_torsion_site_symmetry_1
_geom_torsion_site_symmetry_2
_geom_torsion_site_symmetry_3
_geom_torsion_site_symmetry_4
_geom_torsion
_geom_torsion_publ_flag
N1 C1 C2 C3 . . . . 0.0(8) ?
C1 C2 C3 C4 . . . . 4.1(6) ?
C1 C2 C3 C6 . . . . -174.7(5) ?
C2 C3 C4 C5 . . . . -5.0(7) ?
C6 C3 C4 C5 . . . . 173.9(4) ?
C3 C4 C5 N1 . . . . 1.8(8) ?
C4 C3 C6 C7 . . . 6_565 -158.2(5) ?
C2 C3 C6 C7 . . . 6_565 20.6(7) ?
C6 C7 C8 C9 6_564 . . . -9.8(8) ?
C6 C7 C8 C12 6_564 . . . 170.4(5) ?
C12 C8 C9 C10 . . . . -1.8(8) ?
C7 C8 C9 C10 . . . . 178.4(5) ?
C8 C9 C10 N2 . . . . -0.8(10) ?
C9 C8 C12 C11 . . . . 1.9(8) ?
C7 C8 C12 C11 . . . . -178.3(5) ?
N2 C11 C12 C8 . . . . 0.5(9) ?
O3 C13 C14 Cl3 . . . . -23.4(5) ?
O1 C13 C14 Cl3 . . . . 159.9(3) ?
O3 C13 C14 Cl2 . . . . -151.3(4) ?
O1 C13 C14 Cl2 . . . . 32.1(4) ?
O3 C13 C14 Cl1 . . . . 93.0(4) ?
O1 C13 C14 Cl1 . . . . -83.6(4) ?
C4 C5 N1 C1 . . . . 2.5(7) ?
C4 C5 N1 Cd1 . . . . -174.1(4) ?
C2 C1 N1 C5 . . . . -3.3(7) ?
C2 C1 N1 Cd1 . . . . 173.2(4) ?
O1 Cd1 N1 C5 2_565 . . . 17.2(3) ?
O1 Cd1 N1 C5 . . . . -156.1(3) ?
N2 Cd1 N1 C5 . . . . 115.2(4) ?
N1 Cd1 N1 C5 2_565 . . . -68.3(3) ?
O1 Cd1 N1 C1 2_565 . . . -159.2(4) ?
O1 Cd1 N1 C1 . . . . 27.4(4) ?
N2 Cd1 N1 C1 . . . . -61.2(4) ?
N1 Cd1 N1 C1 2_565 . . . 115.3(4) ?
C12 C11 N2 C10 . . . . -3.0(8) ?
C12 C11 N2 Cd1 . . . . 169.0(4) ?
C9 C10 N2 C11 . . . . 3.2(9) ?
C9 C10 N2 Cd1 . . . . -168.5(5) ?
O1 Cd1 N2 C11 2_565 . . . -31.9(4) ?
O1 Cd1 N2 C11 . . . . 155.3(4) ?
N2 Cd1 N2 C11 2_565 . . . 57.1(3) ?
N1 Cd1 N2 C11 . . . . -119.6(4) ?
O1 Cd1 N2 C10 2_565 . . . 139.4(4) ?
O1 Cd1 N2 C10 . . . . -33.4(4) ?
N2 Cd1 N2 C10 2_565 . . . -131.5(5) ?
N1 Cd1 N2 C10 . . . . 51.8(4) ?
O3 C13 O1 Cd1 . . . . -7.5(7) ?
C14 C13 O1 Cd1 . . . . 168.5(3) ?
O1 Cd1 O1 C13 2_565 . . . -179.3(4) ?
N2 Cd1 O1 C13 . . . . -44.8(4) ?
N2 Cd1 O1 C13 2_565 . . . 46.8(4) ?
N1 Cd1 O1 C13 . . . . -137.6(4) ?
N1 Cd1 O1 C13 2_565 . . . 139.1(4) ?
